data_4102417
loop_
_publ_author_name
'K. C. Nicolaou'
'Adrian Ortiz'
'Hongjun Zhang'
'Graziano Guella'

_publ_section_title
;
 Total Synthesis and Structural Revision of Vannusals A and B: Synthesis
 of the True Structures of Vannusals A and B
;
_journal_name_full 'Journal of the American Chemical Society'
_journal_page_first 7153
_journal_page_last 7176
_journal_paper_doi 10.1021/ja100742b
_journal_volume 132
_journal_year 2010
_chemical_formula_sum 'C27 H45 N O3 Si'
_chemical_formula_weight 459.73
_chemical_name_systematic
; 
 ? 
;
_space_group_IT_number 2
_symmetry_cell_setting triclinic
_symmetry_space_group_name_Hall '-P 1'
_symmetry_space_group_name_H-M 'P -1'
_atom_sites_solution_hydrogens geom
_atom_sites_solution_primary direct
_atom_sites_solution_secondary difmap
_audit_creation_method SHELXL-97
_cell_angle_alpha 103.76(3)
_cell_angle_beta 97.93(3)
_cell_angle_gamma 97.76(3)
_cell_formula_units_Z 2
_cell_length_a 7.9680(16)
_cell_length_b 11.498(2)
_cell_length_c 15.381(3)
_cell_measurement_reflns_used 3188
_cell_measurement_temperature 158(2)
_cell_measurement_theta_max 27.62
_cell_measurement_theta_min 2.59
_cell_volume 1334.8(5)
_computing_cell_refinement 'Bruker SMART'
_computing_data_collection 'Bruker SMART'
_computing_data_reduction 'Bruker SAINT+'
_computing_molecular_graphics 'Bruker SHELXTL'
_computing_publication_material 'Bruker SHELXTL'
_computing_structure_refinement 'SHELXL-97 (Sheldrick, 1997)'
_computing_structure_solution 'SHELXS-97 (Sheldrick, 1997)'
_diffrn_ambient_temperature 158(2)
_diffrn_measured_fraction_theta_full 0.977
_diffrn_measured_fraction_theta_max 0.977
_diffrn_measurement_device_type 'CCD area detector'
_diffrn_measurement_method 'phi and omega scans'
_diffrn_radiation_monochromator graphite
_diffrn_radiation_source 'fine-focus sealed tube'
_diffrn_radiation_type MoK\a
_diffrn_radiation_wavelength 0.71073
_diffrn_reflns_av_R_equivalents 0.0582
_diffrn_reflns_av_sigmaI/netI 0.0937
_diffrn_reflns_limit_h_max 9
_diffrn_reflns_limit_h_min -9
_diffrn_reflns_limit_k_max 13
_diffrn_reflns_limit_k_min -13
_diffrn_reflns_limit_l_max 18
_diffrn_reflns_limit_l_min -18
_diffrn_reflns_number 8739
_diffrn_reflns_theta_full 24.99
_diffrn_reflns_theta_max 24.99
_diffrn_reflns_theta_min 1.85
_diffrn_standards_decay_% 1
_exptl_absorpt_coefficient_mu 0.115
_exptl_absorpt_correction_T_max 0.9774
_exptl_absorpt_correction_T_min 0.9577
_exptl_absorpt_correction_type multi-scan
_exptl_absorpt_process_details 'SADABS (Sheldrick, 1999)'
_exptl_crystal_colour Colorless
_exptl_crystal_density_diffrn 1.144
_exptl_crystal_density_meas 0
_exptl_crystal_density_method 'not measured'
_exptl_crystal_description Block-shaped
_exptl_crystal_F_000 504
_exptl_crystal_size_max 0.38
_exptl_crystal_size_mid 0.25
_exptl_crystal_size_min 0.20
_refine_diff_density_max 0.630
_refine_diff_density_min -0.515
_refine_diff_density_rms 0.085
_refine_ls_extinction_method none
_refine_ls_goodness_of_fit_ref 0.944
_refine_ls_hydrogen_treatment constr
_refine_ls_matrix_type full
_refine_ls_number_parameters 297
_refine_ls_number_reflns 4594
_refine_ls_number_restraints 66
_refine_ls_restrained_S_all 0.937
_refine_ls_R_factor_all 0.1034
_refine_ls_R_factor_gt 0.0709
_refine_ls_shift/su_max 0.000
_refine_ls_shift/su_mean 0.000
_refine_ls_structure_factor_coef Fsqd
_refine_ls_weighting_details 'calc w=1/[\s^2^(Fo^2^)+(0.1200P)^2^+0.0000P] where P=(Fo^2^+2Fc^2^)/3'
_refine_ls_weighting_scheme calc
_refine_ls_wR_factor_gt 0.1740
_refine_ls_wR_factor_ref 0.1884
_reflns_number_gt 2985
_reflns_number_total 4594
_reflns_threshold_expression >2sigma(I)
_cod_data_source_file ja100742b_si_005.cif
_cod_data_source_block mutp
_cod_original_cell_volume 1334.7(5)
_cod_database_code 4102417

loop_
_symmetry_equiv_pos_as_xyz
'x, y, z'
'-x, -y, -z'

loop_
_atom_site_label
_atom_site_type_symbol
_atom_site_fract_x
_atom_site_fract_y
_atom_site_fract_z
_atom_site_U_iso_or_equiv
_atom_site_adp_type
_atom_site_occupancy
_atom_site_symmetry_multiplicity
_atom_site_calc_flag
_atom_site_refinement_flags
Si1 Si 0.40138(12) 0.29665(7) 0.11603(6) 0.0256(3) Uani 1 1 d .
O1 O 0.5266(3) 0.88242(17) 0.38580(14) 0.0271(5) Uani 1 1 d U
O2 O 0.5889(3) 0.74370(17) 0.26171(14) 0.0263(5) Uani 1 1 d U
O3 O 0.5206(3) 0.40091(17) 0.20300(14) 0.0261(5) Uani 1 1 d .
N1 N 0.9947(4) 0.9477(2) 0.6231(2) 0.0363(7) Uani 1 1 d .
C1 C 0.6525(4) 0.7184(2) 0.4168(2) 0.0236(7) Uani 1 1 d U
C2 C 0.6812(4) 0.8571(2) 0.4303(2) 0.0240(7) Uani 1 1 d U
H2 H 0.7864 0.8890 0.4086 0.029 Uiso 1 1 calc R
C3 C 0.4937(4) 0.8374(3) 0.2895(2) 0.0260(8) Uani 1 1 d U
C4 C 0.5904(4) 0.6566(3) 0.3149(2) 0.0236(7) Uani 1 1 d U
H4 H 0.4739 0.6055 0.3045 0.028 Uiso 1 1 calc R
C5 C 0.7243(4) 0.5772(3) 0.2893(2) 0.0239(7) Uani 1 1 d U
C6 C 0.7496(4) 0.5315(3) 0.3764(2) 0.0246(7) Uani 1 1 d U
H6 H 0.6354 0.4966 0.3879 0.030 Uiso 1 1 calc R
C7 C 0.8115(4) 0.6619(3) 0.4400(2) 0.0263(8) Uani 1 1 d U
H7 H 0.8417 0.6645 0.5058 0.032 Uiso 1 1 calc R
C8 C 0.9619(4) 0.7085(3) 0.3996(2) 0.0291(8) Uani 1 1 d U
H8A H 1.0665 0.6773 0.4196 0.035 Uiso 1 1 calc R
H8B H 0.9872 0.7985 0.4169 0.035 Uiso 1 1 calc R
C9 C 0.8977(4) 0.6576(3) 0.2963(2) 0.0288(8) Uani 1 1 d U
H9A H 0.8835 0.7242 0.2667 0.035 Uiso 1 1 calc R
H9B H 0.9789 0.6094 0.2676 0.035 Uiso 1 1 calc R
C10 C 0.5208(4) 0.7016(3) 0.4784(2) 0.0275(8) Uani 1 1 d .
H10A H 0.5311 0.6285 0.5007 0.033 Uiso 1 1 calc R
H10B H 0.4025 0.6919 0.4446 0.033 Uiso 1 1 calc R
C11 C 0.5600(4) 0.8165(3) 0.5585(2) 0.0311(8) Uani 1 1 d .
H11A H 0.6136 0.7983 0.6147 0.037 Uiso 1 1 calc R
H11B H 0.4531 0.8481 0.5693 0.037 Uiso 1 1 calc R
C12 C 0.6853(4) 0.9097(3) 0.5307(2) 0.0271(8) Uani 1 1 d .
H12 H 0.6414 0.9884 0.5398 0.033 Uiso 1 1 calc R
C13 C 0.3034(4) 0.7938(3) 0.2623(2) 0.0314(8) Uani 1 1 d .
H13A H 0.2691 0.7284 0.2904 0.047 Uiso 1 1 calc R
H13B H 0.2738 0.7633 0.1959 0.047 Uiso 1 1 calc R
H13C H 0.2429 0.8613 0.2827 0.047 Uiso 1 1 calc R
C14 C 0.5613(5) 0.9366(3) 0.2468(2) 0.0331(8) Uani 1 1 d .
H14A H 0.5003 1.0052 0.2621 0.050 Uiso 1 1 calc R
H14B H 0.5426 0.9043 0.1805 0.050 Uiso 1 1 calc R
H14C H 0.6847 0.9642 0.2701 0.050 Uiso 1 1 calc R
C15 C 0.6687(4) 0.4820(3) 0.2005(2) 0.0269(8) Uani 1 1 d .
H15A H 0.6435 0.5216 0.1508 0.032 Uiso 1 1 calc R
H15B H 0.7631 0.4361 0.1879 0.032 Uiso 1 1 calc R
C16 C 0.8686(4) 0.4422(3) 0.3770(2) 0.0313(8) Uani 1 1 d .
H16 H 0.9888 0.4712 0.3862 0.038 Uiso 1 1 calc R
C17 C 0.8159(5) 0.3261(3) 0.3655(2) 0.0343(8) Uani 1 1 d .
H17A H 0.6963 0.2949 0.3562 0.041 Uiso 1 1 calc R
H17B H 0.8971 0.2729 0.3665 0.041 Uiso 1 1 calc R
C18 C 0.8591(5) 0.9308(3) 0.5823(2) 0.0274(8) Uani 1 1 d .
C19 C 0.5369(4) 0.2041(3) 0.0475(2) 0.0301(8) Uani 1 1 d .
H19 H 0.4567 0.1340 0.0034 0.036 Uiso 1 1 calc R
C20 C 0.6389(5) 0.2714(3) -0.0085(2) 0.0361(9) Uani 1 1 d .
H20A H 0.7164 0.3429 0.0322 0.054 Uiso 1 1 calc R
H20B H 0.5590 0.2974 -0.0516 0.054 Uiso 1 1 calc R
H20C H 0.7064 0.2171 -0.0421 0.054 Uiso 1 1 calc R
C21 C 0.6578(5) 0.1505(3) 0.1076(2) 0.0399(9) Uani 1 1 d .
H21A H 0.7224 0.0987 0.0697 0.060 Uiso 1 1 calc R
H21B H 0.5901 0.1019 0.1393 0.060 Uiso 1 1 calc R
H21C H 0.7382 0.2167 0.1524 0.060 Uiso 1 1 calc R
C22 C 0.2741(4) 0.2013(3) 0.1746(2) 0.0316(8) Uani 1 1 d .
H22 H 0.3616 0.1748 0.2154 0.038 Uiso 1 1 calc R
C23 C 0.1684(5) 0.2698(3) 0.2378(3) 0.0480(10) Uani 1 1 d .
H23A H 0.0715 0.2909 0.2015 0.072 Uiso 1 1 calc R
H23B H 0.2409 0.3443 0.2774 0.072 Uiso 1 1 calc R
H23C H 0.1246 0.2184 0.2750 0.072 Uiso 1 1 calc R
C24 C 0.1648(6) 0.0833(4) 0.1127(3) 0.0622(13) Uani 1 1 d .
H24A H 0.1107 0.0360 0.1498 0.093 Uiso 1 1 calc R
H24B H 0.2383 0.0357 0.0781 0.093 Uiso 1 1 calc R
H24C H 0.0755 0.1026 0.0706 0.093 Uiso 1 1 calc R
C25 C 0.2768(4) 0.3757(3) 0.0423(2) 0.0341(8) Uani 1 1 d .
H25 H 0.3646 0.4259 0.0194 0.041 Uiso 1 1 calc R
C26 C 0.1790(5) 0.4648(3) 0.0948(3) 0.0447(10) Uani 1 1 d .
H26A H 0.1390 0.5166 0.0570 0.067 Uiso 1 1 calc R
H26B H 0.2551 0.5154 0.1503 0.067 Uiso 1 1 calc R
H26C H 0.0798 0.4197 0.1110 0.067 Uiso 1 1 calc R
C27 C 0.1608(5) 0.2905(4) -0.0419(3) 0.0511(11) Uani 1 1 d .
H27A H 0.0704 0.2398 -0.0235 0.077 Uiso 1 1 calc R
H27B H 0.2291 0.2384 -0.0770 0.077 Uiso 1 1 calc R
H27C H 0.1081 0.3384 -0.0795 0.077 Uiso 1 1 calc R

loop_
_atom_site_aniso_label
_atom_site_aniso_U_11
_atom_site_aniso_U_22
_atom_site_aniso_U_33
_atom_site_aniso_U_23
_atom_site_aniso_U_13
_atom_site_aniso_U_12
Si1 0.0355(6) 0.0101(4) 0.0349(5) 0.0096(4) 0.0101(4) 0.0063(4)
O1 0.0391(13) 0.0131(10) 0.0347(13) 0.0098(9) 0.0091(10) 0.0147(10)
O2 0.0414(14) 0.0079(10) 0.0377(13) 0.0127(9) 0.0146(10) 0.0124(9)
O3 0.0335(13) 0.0100(10) 0.0374(13) 0.0079(9) 0.0095(10) 0.0057(9)
N1 0.046(2) 0.0156(14) 0.0492(19) 0.0137(13) 0.0047(15) 0.0041(13)
C1 0.0329(19) 0.0070(14) 0.0356(18) 0.0097(12) 0.0111(14) 0.0065(13)
C2 0.0312(19) 0.0087(14) 0.0360(19) 0.0110(13) 0.0080(14) 0.0053(13)
C3 0.041(2) 0.0109(14) 0.0320(18) 0.0088(13) 0.0101(14) 0.0148(14)
C4 0.0313(18) 0.0081(14) 0.0382(19) 0.0139(13) 0.0114(14) 0.0071(13)
C5 0.0302(18) 0.0105(14) 0.0343(18) 0.0078(13) 0.0093(14) 0.0077(13)
C6 0.0334(19) 0.0086(14) 0.0352(19) 0.0088(13) 0.0089(14) 0.0069(13)
C7 0.0345(19) 0.0102(14) 0.0357(19) 0.0064(13) 0.0076(14) 0.0070(14)
C8 0.033(2) 0.0124(15) 0.044(2) 0.0080(14) 0.0092(15) 0.0080(14)
C9 0.0316(19) 0.0148(16) 0.046(2) 0.0114(14) 0.0152(15) 0.0086(14)
C10 0.040(2) 0.0116(15) 0.0359(19) 0.0109(13) 0.0134(15) 0.0062(14)
C11 0.041(2) 0.0230(17) 0.0339(19) 0.0095(14) 0.0152(15) 0.0080(15)
C12 0.040(2) 0.0103(15) 0.0356(19) 0.0092(13) 0.0119(15) 0.0105(14)
C13 0.043(2) 0.0200(17) 0.038(2) 0.0128(14) 0.0120(16) 0.0146(15)
C14 0.049(2) 0.0134(16) 0.043(2) 0.0140(14) 0.0111(16) 0.0113(15)
C15 0.0331(19) 0.0130(15) 0.0365(19) 0.0060(13) 0.0098(14) 0.0081(14)
C16 0.036(2) 0.0172(17) 0.043(2) 0.0103(14) 0.0071(15) 0.0110(15)
C17 0.045(2) 0.0147(16) 0.051(2) 0.0140(15) 0.0143(17) 0.0167(15)
C18 0.041(2) 0.0051(14) 0.039(2) 0.0072(13) 0.0123(17) 0.0056(14)
C19 0.041(2) 0.0155(16) 0.0346(19) 0.0047(13) 0.0120(15) 0.0052(15)
C20 0.048(2) 0.0252(18) 0.037(2) 0.0072(15) 0.0160(17) 0.0074(16)
C21 0.055(2) 0.0202(17) 0.056(2) 0.0161(16) 0.0218(18) 0.0216(17)
C22 0.038(2) 0.0161(16) 0.044(2) 0.0114(15) 0.0133(16) 0.0047(15)
C23 0.055(3) 0.037(2) 0.068(3) 0.028(2) 0.030(2) 0.0202(19)
C24 0.074(3) 0.033(2) 0.071(3) 0.006(2) 0.028(2) -0.022(2)
C25 0.036(2) 0.0281(18) 0.043(2) 0.0153(16) 0.0081(16) 0.0105(16)
C26 0.057(3) 0.029(2) 0.055(2) 0.0190(18) 0.0081(19) 0.0209(19)
C27 0.058(3) 0.048(2) 0.046(2) 0.0100(19) 0.0010(19) 0.018(2)

loop_
_atom_type_symbol
_atom_type_description
_atom_type_scat_dispersion_real
_atom_type_scat_dispersion_imag
_atom_type_scat_source
C C 0.0033 0.0016 'International Tables Vol C Tables 4.2.6.8 and 6.1.1.4'
H H 0.0000 0.0000 'International Tables Vol C Tables 4.2.6.8 and 6.1.1.4'
N N 0.0061 0.0033 'International Tables Vol C Tables 4.2.6.8 and 6.1.1.4'
O O 0.0106 0.0060 'International Tables Vol C Tables 4.2.6.8 and 6.1.1.4'
Si Si 0.0817 0.0704 'International Tables Vol C Tables 4.2.6.8 and 6.1.1.4'

loop_
_geom_angle_atom_site_label_1
_geom_angle_atom_site_label_2
_geom_angle_atom_site_label_3
_geom_angle
O3 Si1 C22 101.43(13)
O3 Si1 C19 111.32(13)
C22 Si1 C19 110.03(14)
O3 Si1 C25 108.12(13)
C22 Si1 C25 116.55(16)
C19 Si1 C25 109.18(16)
C3 O1 C2 114.9(2)
C3 O2 C4 115.2(2)
C15 O3 Si1 126.37(19)
C10 C1 C7 111.9(3)
C10 C1 C4 115.5(3)
C7 C1 C4 103.0(2)
C10 C1 C2 101.5(2)
C7 C1 C2 117.1(3)
C4 C1 C2 108.4(2)
O1 C2 C12 105.2(2)
O1 C2 C1 105.9(2)
C12 C2 C1 104.9(2)
O2 C3 O1 110.7(2)
O2 C3 C13 112.3(2)
O1 C3 C13 106.4(3)
O2 C3 C14 104.2(3)
O1 C3 C14 109.7(2)
C13 C3 C14 113.7(3)
O2 C4 C5 109.0(3)
O2 C4 C1 111.8(2)
C5 C4 C1 104.2(2)
C15 C5 C4 114.4(3)
C15 C5 C9 113.6(3)
C4 C5 C9 109.8(2)
C15 C5 C6 116.8(2)
C4 C5 C6 97.9(2)
C9 C5 C6 102.9(2)
C16 C6 C5 115.4(3)
C16 C6 C7 117.8(3)
C5 C6 C7 93.4(2)
C8 C7 C1 111.9(3)
C8 C7 C6 101.9(2)
C1 C7 C6 99.3(2)
C7 C8 C9 103.0(2)
C5 C9 C8 104.0(3)
C1 C10 C11 106.7(2)
C10 C11 C12 105.8(3)
C18 C12 C2 111.4(3)
C18 C12 C11 112.7(3)
C2 C12 C11 105.2(2)
O3 C15 C5 110.7(3)
C17 C16 C6 123.3(3)
N1 C18 C12 179.6(4)
C20 C19 C21 110.2(3)
C20 C19 Si1 114.5(2)
C21 C19 Si1 111.1(2)
C23 C22 C24 110.7(3)
C23 C22 Si1 114.5(2)
C24 C22 Si1 115.3(3)
C26 C25 C27 111.2(3)
C26 C25 Si1 112.9(2)
C27 C25 Si1 114.2(2)

loop_
_geom_bond_atom_site_label_1
_geom_bond_atom_site_label_2
_geom_bond_distance
Si1 O3 1.646(2)
Si1 C22 1.861(3)
Si1 C19 1.871(3)
Si1 C25 1.877(3)
O1 C3 1.422(4)
O1 C2 1.424(4)
O2 C3 1.418(3)
O2 C4 1.436(3)
O3 C15 1.412(4)
N1 C18 1.139(4)
C1 C10 1.530(5)
C1 C7 1.537(4)
C1 C4 1.540(4)
C1 C2 1.540(4)
C2 C12 1.513(4)
C3 C13 1.498(5)
C3 C14 1.520(4)
C4 C5 1.528(4)
C5 C15 1.500(4)
C5 C9 1.531(4)
C5 C6 1.549(4)
C6 C16 1.489(4)
C6 C7 1.555(4)
C7 C8 1.516(5)
C8 C9 1.543(4)
C10 C11 1.539(4)
C11 C12 1.541(4)
C12 C18 1.457(5)
C16 C17 1.306(4)
C19 C20 1.531(5)
C19 C21 1.532(4)
C22 C23 1.521(5)
C22 C24 1.531(5)
C25 C26 1.518(5)
C25 C27 1.521(5)

loop_
_geom_torsion_atom_site_label_1
_geom_torsion_atom_site_label_2
_geom_torsion_atom_site_label_3
_geom_torsion_atom_site_label_4
_geom_torsion
C22 Si1 O3 C15 165.0(2)
C19 Si1 O3 C15 48.0(3)
C25 Si1 O3 C15 -72.0(3)
C3 O1 C2 C12 -178.3(2)
C3 O1 C2 C1 -67.6(3)
C10 C1 C2 O1 -70.6(3)
C7 C1 C2 O1 167.3(3)
C4 C1 C2 O1 51.5(3)
C10 C1 C2 C12 40.4(3)
C7 C1 C2 C12 -81.8(3)
C4 C1 C2 C12 162.4(2)
C4 O2 C3 O1 43.3(3)
C4 O2 C3 C13 -75.4(3)
C4 O2 C3 C14 161.1(2)
C2 O1 C3 O2 19.8(3)
C2 O1 C3 C13 142.0(2)
C2 O1 C3 C14 -94.6(3)
C3 O2 C4 C5 -169.1(2)
C3 O2 C4 C1 -54.5(3)
C10 C1 C4 O2 117.2(3)
C7 C1 C4 O2 -120.5(3)
C2 C1 C4 O2 4.2(3)
C10 C1 C4 C5 -125.2(3)
C7 C1 C4 C5 -2.9(3)
C2 C1 C4 C5 121.7(3)
O2 C4 C5 C15 -76.5(3)
C1 C4 C5 C15 164.0(2)
O2 C4 C5 C9 52.5(3)
C1 C4 C5 C9 -66.9(3)
O2 C4 C5 C6 159.3(2)
C1 C4 C5 C6 39.9(3)
C15 C5 C6 C16 54.3(4)
C4 C5 C6 C16 176.7(3)
C9 C5 C6 C16 -70.8(3)
C15 C5 C6 C7 177.4(3)
C4 C5 C6 C7 -60.2(3)
C9 C5 C6 C7 52.3(3)
C10 C1 C7 C8 -163.5(2)
C4 C1 C7 C8 71.8(3)
C2 C1 C7 C8 -46.9(4)
C10 C1 C7 C6 89.6(3)
C4 C1 C7 C6 -35.1(3)
C2 C1 C7 C6 -153.8(3)
C16 C6 C7 C8 65.2(3)
C5 C6 C7 C8 -56.0(3)
C16 C6 C7 C1 -179.9(3)
C5 C6 C7 C1 58.9(3)
C1 C7 C8 C9 -66.0(3)
C6 C7 C8 C9 39.2(3)
C15 C5 C9 C8 -157.7(2)
C4 C5 C9 C8 72.9(3)
C6 C5 C9 C8 -30.5(3)
C7 C8 C9 C5 -5.3(3)
C7 C1 C10 C11 93.3(3)
C4 C1 C10 C11 -149.3(3)
C2 C1 C10 C11 -32.3(3)
C1 C10 C11 C12 12.9(3)
O1 C2 C12 C18 -159.3(2)
C1 C2 C12 C18 89.3(3)
O1 C2 C12 C11 78.4(3)
C1 C2 C12 C11 -33.0(3)
C10 C11 C12 C18 -109.0(3)
C10 C11 C12 C2 12.4(3)
Si1 O3 C15 C5 170.18(18)
C4 C5 C15 O3 -60.8(3)
C9 C5 C15 O3 172.1(2)
C6 C5 C15 O3 52.6(4)
C5 C6 C16 C17 -105.0(4)
C7 C6 C16 C17 146.0(3)
C2 C12 C18 N1 161(100)
C11 C12 C18 N1 -81(63)
O3 Si1 C19 C20 -72.1(3)
C22 Si1 C19 C20 176.3(2)
C25 Si1 C19 C20 47.2(3)
O3 Si1 C19 C21 53.6(3)
C22 Si1 C19 C21 -58.0(3)
C25 Si1 C19 C21 172.9(2)
O3 Si1 C22 C23 58.0(3)
C19 Si1 C22 C23 175.9(3)
C25 Si1 C22 C23 -59.1(3)
O3 Si1 C22 C24 -171.9(3)
C19 Si1 C22 C24 -53.9(3)
C25 Si1 C22 C24 71.0(3)
O3 Si1 C25 C26 -52.0(3)
C22 Si1 C25 C26 61.4(3)
C19 Si1 C25 C26 -173.2(3)
O3 Si1 C25 C27 179.6(3)
C22 Si1 C25 C27 -67.1(3)
C19 Si1 C25 C27 58.3(3)
